data_7160064
loop_
_publ_author_name
'Sarmah, Debasish'
'Choudhury, Anup'
'Bora, Utpal'

_publ_section_title
;
 Palladium nanoparticle catalyzed synthesis of indoles <i>via</i>
 intramolecular Heck cyclisation.
;
_journal_issue 31
_journal_name_full 'Organic &amp; biomolecular chemistry'
_journal_page_first 6419
_journal_page_last 6431
_journal_paper_doi 10.1039/d4ob01177e
_journal_volume 22
_journal_year 2024
_chemical_formula_sum 'C12 H11 N O4'
_chemical_formula_weight 233.22
_space_group_crystal_system trigonal
_space_group_IT_number 148
_space_group_name_Hall '-R 3'
_space_group_name_H-M_alt 'R -3 :H'
_atom_sites_solution_hydrogens mixed
_audit_creation_method SHELXL-2017/1
_audit_update_record
;
2023-10-05 deposited with the CCDC.	2024-07-23 downloaded from the CCDC.
;
_cell_angle_alpha 90
_cell_angle_beta 90
_cell_angle_gamma 120
_cell_formula_units_Z 18
_cell_length_a 33.45(2)
_cell_length_b 33.45(2)
_cell_length_c 5.541(4)
_cell_measurement_reflns_used 997
_cell_measurement_temperature 100(2)
_cell_measurement_theta_max 13.62
_cell_measurement_theta_min 3.65
_cell_volume 5369(6)
_computing_cell_refinement 'Bruker SAINT'
_computing_data_collection 'Bruker APEX2'
_computing_data_reduction 'Bruker SAINT'
_computing_molecular_graphics 'Bruker SHELXTL'
_computing_publication_material 'Bruker SHELXTL'
_computing_structure_refinement 'SHELXL-2017/1 (Sheldrick, 2017)'
_computing_structure_solution 'SHELXS-97 (Sheldrick 2008)'
_diffrn_ambient_temperature 100(2)
_diffrn_measured_fraction_theta_full 0.998
_diffrn_measured_fraction_theta_max 0.998
_diffrn_measurement_device_type 'Bruker APEX-II CCD'
_diffrn_measurement_method '\f and \w scans'
_diffrn_radiation_type MoK\a
_diffrn_radiation_wavelength 0.71073
_diffrn_reflns_av_R_equivalents 0.2469
_diffrn_reflns_av_unetI/netI 0.0831
_diffrn_reflns_Laue_measured_fraction_full 0.998
_diffrn_reflns_Laue_measured_fraction_max 0.998
_diffrn_reflns_limit_h_max 41
_diffrn_reflns_limit_h_min -41
_diffrn_reflns_limit_k_max 41
_diffrn_reflns_limit_k_min -41
_diffrn_reflns_limit_l_max 6
_diffrn_reflns_limit_l_min -6
_diffrn_reflns_number 51845
_diffrn_reflns_point_group_measured_fraction_full 0.998
_diffrn_reflns_point_group_measured_fraction_max 0.998
_diffrn_reflns_theta_full 25.242
_diffrn_reflns_theta_max 25.993
_diffrn_reflns_theta_min 3.655
_exptl_absorpt_coefficient_mu 0.099
_exptl_absorpt_correction_T_max 0.7457
_exptl_absorpt_correction_T_min 0.5267
_exptl_absorpt_correction_type multi-scan
_exptl_absorpt_process_details
;
 SADABS 2016/2: Krause, L., Herbst-Irmer, R., Sheldrick G.M. & Stalke D.,
 J. Appl. Cryst. 48 (2015) 3-10
;
_exptl_crystal_colour Yellow
_exptl_crystal_density_diffrn 1.298
_exptl_crystal_description Needle
_exptl_crystal_F_000 2196
_exptl_crystal_size_max 0.280
_exptl_crystal_size_mid 0.130
_exptl_crystal_size_min 0.100
_refine_diff_density_max 0.754
_refine_diff_density_min -0.436
_refine_diff_density_rms 0.098
_refine_ls_extinction_coef 0.0021(7)
_refine_ls_extinction_expression Fc^*^=kFc[1+0.001xFc^2^\l^3^/sin(2\q)]^-1/4^
_refine_ls_extinction_method 'SHELXL-2017/1 (Sheldrick 2017)'
_refine_ls_goodness_of_fit_ref 1.071
_refine_ls_hydrogen_treatment mixed
_refine_ls_matrix_type full
_refine_ls_number_parameters 159
_refine_ls_number_reflns 2342
_refine_ls_number_restraints 0
_refine_ls_restrained_S_all 1.071
_refine_ls_R_factor_all 0.1260
_refine_ls_R_factor_gt 0.0781
_refine_ls_shift/su_max 0.000
_refine_ls_shift/su_mean 0.000
_refine_ls_structure_factor_coef Fsqd
_refine_ls_weighting_details 'w=1/[\s^2^(Fo^2^)+(0.1377P)^2^+6.2532P] where P=(Fo^2^+2Fc^2^)/3'
_refine_ls_weighting_scheme calc
_refine_ls_wR_factor_gt 0.2172
_refine_ls_wR_factor_ref 0.2473
_reflns_Friedel_coverage 0.000
_reflns_number_gt 1481
_reflns_number_total 2342
_reflns_threshold_expression 'I > 2\s(I)'
_cod_data_source_file d4ob01177e2.cif
_cod_data_source_block shelx
_cod_depositor_comments 'Adding full bibliography for 7160064.cif.'
_cod_original_cell_volume 5369(7)
_cod_database_code 7160064
_shelx_shelxl_version_number 2017/1
_shelx_space_group_comment
;
The symmetry employed for this shelxl refinement is uniquely defined
by the following loop, which should always be used as a source of
symmetry information in preference to the above space-group names.
They are only intended as comments.
;
_shelx_estimated_absorpt_t_min 0.971
_shelx_estimated_absorpt_t_max 0.988

loop_
_space_group_symop_operation_xyz
'x, y, z'
'-y, x-y, z'
'-x+y, -x, z'
'x+2/3, y+1/3, z+1/3'
'-y+2/3, x-y+1/3, z+1/3'
'-x+y+2/3, -x+1/3, z+1/3'
'x+1/3, y+2/3, z+2/3'
'-y+1/3, x-y+2/3, z+2/3'
'-x+y+1/3, -x+2/3, z+2/3'
'-x, -y, -z'
'y, -x+y, -z'
'x-y, x, -z'
'-x+2/3, -y+1/3, -z+1/3'
'y+2/3, -x+y+1/3, -z+1/3'
'x-y+2/3, x+1/3, -z+1/3'
'-x+1/3, -y+2/3, -z+2/3'
'y+1/3, -x+y+2/3, -z+2/3'
'x-y+1/3, x+2/3, -z+2/3'

loop_
_atom_site_label
_atom_site_type_symbol
_atom_site_fract_x
_atom_site_fract_y
_atom_site_fract_z
_atom_site_U_iso_or_equiv
_atom_site_adp_type
_atom_site_occupancy
_atom_site_site_symmetry_order
_atom_site_calc_flag
_atom_site_refinement_flags_posn
_atom_site_refinement_flags_adp
_atom_site_refinement_flags_occupancy
_atom_site_disorder_assembly
_atom_site_disorder_group
O1 O 0.17584(12) 0.08729(15) 0.2707(7) 0.0789(14) Uani 1 1 d . . . . .
O2 O 0.20036(9) 0.05849(10) 0.5540(5) 0.0420(8) Uani 1 1 d . . . . .
O3 O 0.28031(9) 0.16673(8) -0.3181(4) 0.0310(7) Uani 1 1 d . . . . .
O4 O 0.21905(9) 0.14815(9) -0.0838(5) 0.0370(8) Uani 1 1 d . . . . .
N1 N 0.31064(11) 0.12363(10) -0.0235(6) 0.0264(8) Uani 1 1 d . . . . .
C1 C 0.35685(14) 0.09122(13) 0.1567(6) 0.0296(9) Uani 1 1 d . . . . .
H1 H 0.380425 0.103555 0.042873 0.035 Uiso 1 1 calc R U . . .
C2 C 0.35715(13) 0.06488(12) 0.3457(7) 0.0314(9) Uani 1 1 d . . . . .
H2 H 0.381382 0.058910 0.359929 0.038 Uiso 1 1 calc R U . . .
C3 C 0.32164(13) 0.04675(13) 0.5179(6) 0.0302(9) Uani 1 1 d . . . . .
H3 H 0.323308 0.029524 0.645212 0.036 Uiso 1 1 calc R U . . .
C4 C 0.28442(13) 0.05360(12) 0.5047(6) 0.0288(9) Uani 1 1 d . . . . .
H4 H 0.261116 0.041114 0.619979 0.035 Uiso 1 1 calc R U . . .
C5 C 0.28257(13) 0.08023(12) 0.3104(6) 0.0267(9) Uani 1 1 d . . . . .
C6 C 0.31915(13) 0.09859(12) 0.1441(6) 0.0264(9) Uani 1 1 d . . . . .
C7 C 0.25047(13) 0.09474(12) 0.2343(6) 0.0271(9) Uani 1 1 d . . . . .
C8 C 0.26983(12) 0.12176(12) 0.0275(6) 0.0254(8) Uani 1 1 d . . . . .
C9 C 0.20578(14) 0.08179(14) 0.3465(6) 0.0325(9) Uani 1 1 d . . . . .
C10 C 0.20500(15) 0.17192(15) -0.2499(8) 0.0440(11) Uani 1 1 d . . . . .
H10A H 0.177187 0.170369 -0.192482 0.066 Uiso 1 1 calc R U . . .
H10B H 0.228936 0.203631 -0.262206 0.066 Uiso 1 1 calc R U . . .
H10C H 0.199521 0.157599 -0.405860 0.066 Uiso 1 1 calc R U . . .
C11 C 0.15625(14) 0.04061(15) 0.6724(8) 0.0457(12) Uani 1 1 d . . . . .
H11A H 0.156003 0.024743 0.817210 0.069 Uiso 1 1 calc R U . . .
H11B H 0.151168 0.065647 0.712277 0.069 Uiso 1 1 calc R U . . .
H11C H 0.132221 0.019535 0.566292 0.069 Uiso 1 1 calc R U . . .
C12 C 0.25720(12) 0.14763(12) -0.1416(6) 0.0268(9) Uani 1 1 d . . . . .
H11 H 0.3294(17) 0.1380(15) -0.157(8) 0.053(13) Uiso 1 1 d . . . . .

loop_
_atom_site_aniso_label
_atom_site_aniso_U_11
_atom_site_aniso_U_22
_atom_site_aniso_U_33
_atom_site_aniso_U_23
_atom_site_aniso_U_13
_atom_site_aniso_U_12
O1 0.060(2) 0.133(3) 0.072(2) 0.063(2) 0.0339(19) 0.069(2)
O2 0.0383(16) 0.0503(18) 0.0340(16) 0.0128(13) 0.0084(12) 0.0196(14)
O3 0.0375(15) 0.0328(15) 0.0248(14) 0.0021(11) 0.0019(11) 0.0191(12)
O4 0.0357(16) 0.0395(16) 0.0429(16) 0.0119(12) 0.0050(12) 0.0242(13)
N1 0.0300(17) 0.0247(16) 0.0260(16) -0.0009(13) -0.0018(14) 0.0149(14)
C1 0.034(2) 0.032(2) 0.0261(19) -0.0051(16) -0.0016(16) 0.0188(17)
C2 0.038(2) 0.029(2) 0.031(2) -0.0064(16) -0.0057(17) 0.0198(18)
C3 0.041(2) 0.0246(19) 0.0269(19) 0.0002(15) -0.0071(17) 0.0178(18)
C4 0.035(2) 0.0242(19) 0.0235(19) -0.0008(15) -0.0025(16) 0.0120(17)
C5 0.035(2) 0.0203(18) 0.0233(18) -0.0039(14) -0.0038(15) 0.0124(16)
C6 0.035(2) 0.0225(18) 0.0203(17) -0.0034(14) -0.0033(15) 0.0136(16)
C7 0.034(2) 0.0255(19) 0.0234(18) -0.0017(15) 0.0004(15) 0.0163(17)
C8 0.028(2) 0.0225(18) 0.0259(19) -0.0046(15) -0.0016(15) 0.0129(16)
C9 0.038(2) 0.035(2) 0.025(2) 0.0018(16) 0.0027(16) 0.0179(19)
C10 0.044(3) 0.044(3) 0.053(3) 0.015(2) 0.004(2) 0.029(2)
C11 0.038(2) 0.049(3) 0.035(2) 0.005(2) 0.0097(19) 0.011(2)
C12 0.028(2) 0.0233(19) 0.030(2) -0.0035(16) -0.0041(16) 0.0129(16)

loop_
_atom_type_symbol
_atom_type_description
_atom_type_scat_dispersion_real
_atom_type_scat_dispersion_imag
_atom_type_scat_source
C C 0.0033 0.0016 'International Tables Vol C Tables 4.2.6.8 and 6.1.1.4'
N N 0.0061 0.0033 'International Tables Vol C Tables 4.2.6.8 and 6.1.1.4'
O O 0.0106 0.0060 'International Tables Vol C Tables 4.2.6.8 and 6.1.1.4'
H H 0.0000 0.0000 'International Tables Vol C Tables 4.2.6.8 and 6.1.1.4'

loop_
_geom_angle_atom_site_label_1
_geom_angle_atom_site_label_2
_geom_angle_atom_site_label_3
_geom_angle
_geom_angle_site_symmetry_1
_geom_angle_site_symmetry_3
_geom_angle_publ_flag
C9 O2 C11 116.2(3) . . ?
C12 O4 C10 115.8(3) . . ?
C8 N1 C6 109.9(3) . . ?
C2 C1 C6 116.6(4) . . ?
C1 C2 C3 121.3(4) . . ?
C4 C3 C2 122.2(3) . . ?
C3 C4 C5 118.2(4) . . ?
C6 C5 C4 118.1(3) . . ?
C6 C5 C7 107.0(3) . . ?
C4 C5 C7 134.9(3) . . ?
N1 C6 C1 128.3(3) . . ?
N1 C6 C5 108.0(3) . . ?
C1 C6 C5 123.6(3) . . ?
C8 C7 C5 105.9(3) . . ?
C8 C7 C9 127.6(3) . . ?
C5 C7 C9 126.5(3) . . ?
N1 C8 C7 109.2(3) . . ?
N1 C8 C12 114.5(3) . . ?
C7 C8 C12 136.3(3) . . ?
O1 C9 O2 120.9(4) . . ?
O1 C9 C7 128.3(4) . . ?
O2 C9 C7 110.7(3) . . ?
O3 C12 O4 123.6(3) . . ?
O3 C12 C8 121.9(3) . . ?
O4 C12 C8 114.5(3) . . ?

loop_
_geom_bond_atom_site_label_1
_geom_bond_atom_site_label_2
_geom_bond_distance
_geom_bond_site_symmetry_2
_geom_bond_publ_flag
O1 C9 1.182(5) . ?
O2 C9 1.350(4) . ?
O2 C11 1.443(5) . ?
O3 C12 1.212(4) . ?
O4 C12 1.324(4) . ?
O4 C10 1.440(5) . ?
N1 C8 1.364(5) . ?
N1 C6 1.372(4) . ?
C1 C2 1.372(5) . ?
C1 C6 1.403(5) . ?
C2 C3 1.403(5) . ?
C3 C4 1.376(5) . ?
C4 C5 1.418(5) . ?
C5 C6 1.404(5) . ?
C5 C7 1.445(5) . ?
C7 C8 1.401(5) . ?
C7 C9 1.470(5) . ?
C8 C12 1.474(5) . ?

loop_
_geom_torsion_atom_site_label_1
_geom_torsion_atom_site_label_2
_geom_torsion_atom_site_label_3
_geom_torsion_atom_site_label_4
_geom_torsion
_geom_torsion_site_symmetry_1
_geom_torsion_site_symmetry_2
_geom_torsion_site_symmetry_3
_geom_torsion_site_symmetry_4
_geom_torsion_publ_flag
C6 C1 C2 C3 -0.6(5) . . . . ?
C1 C2 C3 C4 1.2(6) . . . . ?
C2 C3 C4 C5 -0.5(5) . . . . ?
C3 C4 C5 C6 -0.8(5) . . . . ?
C3 C4 C5 C7 179.8(4) . . . . ?
C8 N1 C6 C1 179.3(3) . . . . ?
C8 N1 C6 C5 -0.5(4) . . . . ?
C2 C1 C6 N1 179.5(3) . . . . ?
C2 C1 C6 C5 -0.7(5) . . . . ?
C4 C5 C6 N1 -178.7(3) . . . . ?
C7 C5 C6 N1 0.8(4) . . . . ?
C4 C5 C6 C1 1.4(5) . . . . ?
C7 C5 C6 C1 -179.0(3) . . . . ?
C6 C5 C7 C8 -0.9(4) . . . . ?
C4 C5 C7 C8 178.6(4) . . . . ?
C6 C5 C7 C9 176.7(3) . . . . ?
C4 C5 C7 C9 -3.9(6) . . . . ?
C6 N1 C8 C7 -0.1(4) . . . . ?
C6 N1 C8 C12 179.9(3) . . . . ?
C5 C7 C8 N1 0.6(4) . . . . ?
C9 C7 C8 N1 -176.9(3) . . . . ?
C5 C7 C8 C12 -179.4(4) . . . . ?
C9 C7 C8 C12 3.1(7) . . . . ?
C11 O2 C9 O1 0.8(6) . . . . ?
C11 O2 C9 C7 -175.3(3) . . . . ?
C8 C7 C9 O1 9.0(7) . . . . ?
C5 C7 C9 O1 -168.0(4) . . . . ?
C8 C7 C9 O2 -175.2(3) . . . . ?
C5 C7 C9 O2 7.8(5) . . . . ?
C10 O4 C12 O3 2.0(5) . . . . ?
C10 O4 C12 C8 -178.1(3) . . . . ?
N1 C8 C12 O3 3.8(5) . . . . ?
C7 C8 C12 O3 -176.2(4) . . . . ?
N1 C8 C12 O4 -176.1(3) . . . . ?
C7 C8 C12 O4 3.9(6) . . . . ?
